data_1011269
loop_
_publ_author_name
'Wyart, J'

_publ_section_title 'Recherches sur les zeolites'
_journal_coden_ASTM BSFMAU
_journal_name_full
;
Bulletin de la Societe Francaise de Mineralogie (-71,1948)
;
_journal_page_first 81
_journal_page_last 187
_journal_volume 56
_journal_year 1933
_chemical_compound_source 'from Oregon or Greenland or Bohemia'
_chemical_formula_structural 'Ca2 Al4 Si8 O24 (H2 O)12'
_chemical_formula_sum 'Al4 Ca2 H24 O36 Si8'
_chemical_name_mineral Chabazite
_chemical_name_systematic
;
Dicalcium tecto-tetraalumooctasilicate dodecahydrate
;
_space_group_IT_number 166
_symmetry_cell_setting trigonal
_symmetry_space_group_name_Hall '-P 3* 2'
_symmetry_space_group_name_H-M 'R -3 m :R'
_cell_angle_alpha 94.4
_cell_angle_beta 94.4
_cell_angle_gamma 94.4
_cell_formula_units_Z 1
_cell_length_a 9.39
_cell_length_b 9.39
_cell_length_c 9.39
_cell_volume 820.2
_exptl_crystal_density_meas 2.09
_cod_original_sg_symbol_H-M 'R -3 m R'
_cod_original_formula_sum 'H24 Al4 Ca2 O36 Si8'
_cod_database_code 1011269

loop_
_symmetry_equiv_pos_as_xyz
x,y,z
y,x,z
y,z,x
x,z,y
z,x,y
z,y,x
-x,-y,-z
-y,-x,-z
-y,-z,-x
-x,-z,-y
-z,-x,-y
-z,-y,-x

loop_
_atom_site_label
_atom_site_type_symbol
_atom_site_symmetry_multiplicity
_atom_site_Wyckoff_symbol
_atom_site_fract_x
_atom_site_fract_y
_atom_site_fract_z
_atom_site_occupancy
_atom_site_attached_hydrogens
_atom_site_calc_flag
O1 O2- 6 f 0. 0.34 -0.34 1. 0 d
O2 O2- 6 g 0.14 0.5 -0.14 1. 0 d
O3 O2- 6 h 0.35 0.35 0.02 1. 0 d
O4 O2- 6 h 0.13 0.5 0.13 1. 0 d
Al1 Al3+ 12 i 0.23 0.44 0.01 0.3333 0 d
Si1 Si4+ 12 i 0.23 0.44 0.01 0.6667 0 d
Ca1 Ca2+ 2 c 0.17 0.17 0.17 1. 0 d
O5 O2- 6 h 0.31 0.7 0.31 1. 2 d
O6 O2- 6 h 0.14 0.14 0.08 1. 2 d
H1 H1+ 6 h -1. -1. -1. 4. 0 dum

loop_
_atom_type_symbol
_atom_type_oxidation_number
O2- -2.000
Al3+ 3.000
Si4+ 4.000
Ca2+ 2.000
H1+ 1.000
